data_2220813
loop_
_publ_author_name
'Muhammad, Khushi'
'Khawar Rauf, M.'
'Ebihara, Masahiro'
'Hameed, Shahid'

_publ_section_title
;
 4-(4-Octyloxybenzoyloxy)benzoic acid
;
_journal_coeditor_code HG2473
_journal_issue 2
_journal_name_full 'Acta Crystallographica Section E'
_journal_page_first o424
_journal_paper_doi 10.1107/S1600536809003298
_journal_volume 65
_journal_year 2009
_chemical_formula_iupac 'C22 H26 O5'
_chemical_formula_moiety 'C22 H26 O5'
_chemical_formula_sum 'C22 H26 O5'
_chemical_formula_weight 370.43
_chemical_name_common '4-(4-Octyloxybenzoyloxy)benzoic acid'
_chemical_name_systematic
;
4-(4-Octyloxybenzoyloxy)benzoic acid
;
_space_group_IT_number 14
_symmetry_cell_setting monoclinic
_symmetry_space_group_name_Hall '-P 2yn'
_symmetry_space_group_name_H-M 'P 1 21/n 1'
_atom_sites_solution_hydrogens geom
_atom_sites_solution_primary direct
_atom_sites_solution_secondary difmap
_audit_creation_method SHELXL97
_cell_angle_alpha 90.00
_cell_angle_beta 111.407(8)
_cell_angle_gamma 90.00
_cell_formula_units_Z 4
_cell_length_a 13.528(8)
_cell_length_b 7.245(4)
_cell_length_c 20.903(12)
_cell_measurement_reflns_used 4339
_cell_measurement_temperature 123
_cell_measurement_theta_max 27.5
_cell_measurement_theta_min 3.0
_cell_volume 1907.4(19)
_computing_cell_refinement 'CrystalClear (Molecular Structure Corporation & Rigaku, 2001)'
_computing_data_collection 'CrystalClear (Molecular Structure Corporation & Rigaku, 2001)'
_computing_data_reduction 'TEXSAN (Molecular Structure Corporation & Rigaku, 2004)'
_computing_molecular_graphics 'ORTEPII (Johnson, 1976)'
_computing_publication_material
;
SHELXL97 (Sheldrick, 2008) and
TEXSAN (Molecular Structure Corporation & Rigaku, 2004)
;
_computing_structure_refinement 'SHELXL97 (Sheldrick, 2008)'
_computing_structure_solution 'SIR97 (Altomare <i>et al.</i>,  1999)'
_diffrn_ambient_temperature 123(2)
_diffrn_detector_area_resol_mean 14.62
_diffrn_measured_fraction_theta_full 0.997
_diffrn_measured_fraction_theta_max 0.997
_diffrn_measurement_device_type 'Rigaku/MSC Mercury CCD'
_diffrn_measurement_method \w
_diffrn_radiation_monochromator graphite
_diffrn_radiation_source 'fine-focus sealed tube'
_diffrn_radiation_type MoK\a
_diffrn_radiation_wavelength 0.71070
_diffrn_reflns_av_R_equivalents 0.0483
_diffrn_reflns_av_sigmaI/netI 0.0446
_diffrn_reflns_limit_h_max 15
_diffrn_reflns_limit_h_min -17
_diffrn_reflns_limit_k_max 9
_diffrn_reflns_limit_k_min -7
_diffrn_reflns_limit_l_max 27
_diffrn_reflns_limit_l_min -25
_diffrn_reflns_number 14669
_diffrn_reflns_theta_full 27.48
_diffrn_reflns_theta_max 27.48
_diffrn_reflns_theta_min 3.15
_exptl_absorpt_coefficient_mu 0.091
_exptl_absorpt_correction_type none
_exptl_crystal_colour colourless
_exptl_crystal_density_diffrn 1.290
_exptl_crystal_density_method 'not measured'
_exptl_crystal_description chip
_exptl_crystal_F_000 792
_exptl_crystal_size_max 0.400
_exptl_crystal_size_mid 0.300
_exptl_crystal_size_min 0.150
_refine_diff_density_max 0.283
_refine_diff_density_min -0.188
_refine_ls_extinction_method none
_refine_ls_goodness_of_fit_ref 1.306
_refine_ls_hydrogen_treatment constr
_refine_ls_matrix_type full
_refine_ls_number_parameters 247
_refine_ls_number_reflns 4358
_refine_ls_number_restraints 0
_refine_ls_restrained_S_all 1.306
_refine_ls_R_factor_all 0.0961
_refine_ls_R_factor_gt 0.0813
_refine_ls_shift/su_max 0.000
_refine_ls_shift/su_mean 0.000
_refine_ls_structure_factor_coef Fsqd
_refine_ls_weighting_details 'calc w = 1/[\s^2^(Fo^2^)+(0.0263P)^2^+1.5055P] where P=(Fo^2^+2Fc^2^)/3'
_refine_ls_weighting_scheme calc
_refine_ls_wR_factor_gt 0.1326
_refine_ls_wR_factor_ref 0.1378
_reflns_number_gt 3870
_reflns_number_total 4358
_reflns_threshold_expression I>2\s(I)
_cod_data_source_file hg2473.cif
_cod_data_source_block I
_cod_original_cell_volume 1907.5(18)
_cod_original_sg_symbol_H-M 'P 21/n'
_cod_database_code 2220813
_cod_database_fobs_code 2220813

loop_
_symmetry_equiv_pos_as_xyz
'x, y, z'
'-x+1/2, y+1/2, -z+1/2'
'-x, -y, -z'
'x-1/2, -y-1/2, z-1/2'

loop_
_atom_site_type_symbol
_atom_site_label
_atom_site_fract_x
_atom_site_fract_y
_atom_site_fract_z
_atom_site_U_iso_or_equiv
_atom_site_adp_type
_atom_site_calc_flag
_atom_site_refinement_flags
_atom_site_occupancy
_atom_site_disorder_assembly
_atom_site_disorder_group
C C1 0.22298(16) 0.5733(3) 0.30577(10) 0.0181(4) Uani d . 1 . .
C C2 0.19154(16) 0.5148(3) 0.23723(10) 0.0218(5) Uani d . 1 . .
H H2 0.2435 0.4795 0.2189 0.026 Uiso calc R 1 . .
C C3 0.08502(17) 0.5086(3) 0.19644(11) 0.0239(5) Uani d . 1 . .
H H3 0.0638 0.4695 0.1500 0.029 Uiso calc R 1 . .
C C4 0.00858(16) 0.5596(3) 0.22337(10) 0.0202(5) Uani d . 1 . .
C C5 0.03873(16) 0.6186(3) 0.29139(10) 0.0204(5) Uani d . 1 . .
H H5 -0.0132 0.6530 0.3099 0.024 Uiso calc R 1 . .
C C6 0.14626(17) 0.6261(3) 0.33158(10) 0.0211(5) Uani d . 1 . .
H H6 0.1676 0.6683 0.3777 0.025 Uiso calc R 1 . .
C C7 0.33624(16) 0.5860(3) 0.35119(10) 0.0189(4) Uani d . 1 . .
O O1 0.36934(12) 0.6558(2) 0.40736(7) 0.0245(4) Uani d . 1 . .
O O2 0.40082(11) 0.5073(2) 0.32137(7) 0.0231(4) Uani d . 1 . .
C C8 0.51107(16) 0.5074(3) 0.35729(10) 0.0198(5) Uani d . 1 . .
C C9 0.55644(17) 0.4315(3) 0.42229(11) 0.0218(5) Uani d . 1 . .
H H9 0.5133 0.3826 0.4453 0.026 Uiso calc R 1 . .
C C10 0.66633(16) 0.4284(3) 0.45304(11) 0.0201(4) Uani d . 1 . .
H H10 0.6987 0.3783 0.4979 0.024 Uiso calc R 1 . .
C C11 0.72990(16) 0.4980(3) 0.41892(10) 0.0174(4) Uani d . 1 . .
C C12 0.68191(16) 0.5711(3) 0.35287(10) 0.0191(4) Uani d . 1 . .
H H12 0.7246 0.6174 0.3291 0.023 Uiso calc R 1 . .
C C13 0.57211(17) 0.5762(3) 0.32203(10) 0.0210(5) Uani d . 1 . .
H H13 0.5392 0.6262 0.2772 0.025 Uiso calc R 1 . .
C C14 0.84738(16) 0.4969(3) 0.45311(10) 0.0182(4) Uani d . 1 . .
O O3 0.88859(12) 0.4343(2) 0.51339(7) 0.0257(4) Uani d . 1 . .
H H3O 0.9550 0.4364 0.5257 0.038 Uiso calc PR 0.50 . .
O O4 0.90241(12) 0.5614(2) 0.41929(8) 0.0258(4) Uani d . 1 . .
H H4O 0.9671 0.5599 0.4443 0.039 Uiso calc PR 0.50 . .
O O5 -0.09388(11) 0.5459(2) 0.17868(7) 0.0249(4) Uani d . 1 . .
C C15 -0.17837(16) 0.5852(3) 0.20264(10) 0.0205(5) Uani d . 1 . .
H H15A -0.1738 0.7146 0.2188 0.025 Uiso calc R 1 . .
H H15B -0.1743 0.5023 0.2412 0.025 Uiso calc R 1 . .
C C16 -0.28096(16) 0.5541(3) 0.14232(10) 0.0196(4) Uani d . 1 . .
H H16A -0.2839 0.4239 0.1273 0.024 Uiso calc R 1 . .
H H16B -0.2814 0.6332 0.1036 0.024 Uiso calc R 1 . .
C C17 -0.37919(16) 0.5958(3) 0.15880(10) 0.0214(5) Uani d . 1 . .
H H17A -0.3764 0.7258 0.1740 0.026 Uiso calc R 1 . .
H H17B -0.3792 0.5161 0.1973 0.026 Uiso calc R 1 . .
C C18 -0.48182(16) 0.5646(3) 0.09742(10) 0.0212(5) Uani d . 1 . .
H H18A -0.4790 0.6383 0.0582 0.025 Uiso calc R 1 . .
H H18B -0.4857 0.4329 0.0841 0.025 Uiso calc R 1 . .
C C19 -0.58294(16) 0.6147(3) 0.10966(10) 0.0219(5) Uani d . 1 . .
H H19A -0.5865 0.5417 0.1488 0.026 Uiso calc R 1 . .
H H19B -0.5806 0.7470 0.1221 0.026 Uiso calc R 1 . .
C C20 -0.68233(16) 0.5782(3) 0.04655(10) 0.0205(5) Uani d . 1 . .
H H20A -0.6752 0.6432 0.0068 0.025 Uiso calc R 1 . .
H H20B -0.6864 0.4443 0.0364 0.025 Uiso calc R 1 . .
C C21 -0.78576(17) 0.6380(4) 0.05333(11) 0.0264(5) Uani d . 1 . .
H H21A -0.7825 0.7718 0.0635 0.032 Uiso calc R 1 . .
H H21B -0.7944 0.5718 0.0924 0.032 Uiso calc R 1 . .
C C22 -0.88171(17) 0.5991(3) -0.01178(12) 0.0261(5) Uani d . 1 . .
H H22A -0.8708 0.6557 -0.0513 0.039 Uiso calc R 1 . .
H H22B -0.9456 0.6510 -0.0070 0.039 Uiso calc R 1 . .
H H22C -0.8904 0.4654 -0.0189 0.039 Uiso calc R 1 . .

loop_
_atom_site_aniso_label
_atom_site_aniso_U_11
_atom_site_aniso_U_22
_atom_site_aniso_U_33
_atom_site_aniso_U_12
_atom_site_aniso_U_13
_atom_site_aniso_U_23
C1 0.0150(10) 0.0197(11) 0.0193(9) -0.0018(8) 0.0060(8) -0.0005(8)
C2 0.0153(10) 0.0294(13) 0.0218(10) 0.0000(9) 0.0080(8) -0.0036(9)
C3 0.0195(11) 0.0332(13) 0.0178(10) -0.0005(10) 0.0055(8) -0.0049(9)
C4 0.0153(10) 0.0229(12) 0.0202(10) -0.0004(9) 0.0039(8) -0.0010(9)
C5 0.0156(10) 0.0266(12) 0.0201(10) 0.0003(9) 0.0078(8) 0.0002(8)
C6 0.0190(11) 0.0273(12) 0.0170(10) 0.0002(9) 0.0066(8) -0.0008(8)
C7 0.0176(10) 0.0195(11) 0.0204(10) -0.0012(9) 0.0080(8) 0.0012(8)
O1 0.0180(8) 0.0345(10) 0.0195(7) -0.0007(7) 0.0049(6) -0.0042(7)
O2 0.0122(7) 0.0339(10) 0.0212(7) 0.0011(7) 0.0037(6) -0.0064(7)
C8 0.0124(10) 0.0240(12) 0.0208(10) 0.0011(9) 0.0035(8) -0.0050(9)
C9 0.0169(10) 0.0244(12) 0.0255(10) -0.0020(9) 0.0095(8) -0.0002(9)
C10 0.0174(10) 0.0210(11) 0.0210(10) 0.0011(9) 0.0059(8) 0.0006(9)
C11 0.0153(10) 0.0159(11) 0.0206(9) 0.0005(8) 0.0060(8) -0.0026(8)
C12 0.0184(10) 0.0219(11) 0.0179(9) 0.0005(9) 0.0077(8) -0.0030(8)
C13 0.0191(10) 0.0266(12) 0.0151(9) 0.0021(9) 0.0036(8) -0.0026(8)
C14 0.0180(10) 0.0172(10) 0.0200(9) 0.0004(9) 0.0075(8) -0.0022(8)
O3 0.0160(7) 0.0338(10) 0.0232(8) 0.0005(7) 0.0024(6) 0.0036(7)
O4 0.0140(7) 0.0347(10) 0.0291(8) -0.0015(7) 0.0084(6) 0.0029(7)
O5 0.0130(7) 0.0395(10) 0.0206(7) 0.0009(7) 0.0042(6) -0.0046(7)
C15 0.0158(10) 0.0259(12) 0.0203(10) 0.0000(9) 0.0071(8) 0.0012(9)
C16 0.0154(10) 0.0211(11) 0.0205(10) 0.0005(9) 0.0045(8) -0.0001(8)
C17 0.0162(10) 0.0266(12) 0.0194(10) 0.0008(9) 0.0042(8) -0.0015(9)
C18 0.0170(10) 0.0253(12) 0.0189(10) -0.0003(9) 0.0038(8) -0.0007(9)
C19 0.0173(10) 0.0267(13) 0.0201(10) -0.0004(9) 0.0050(8) -0.0019(9)
C20 0.0158(10) 0.0248(12) 0.0198(10) -0.0002(9) 0.0050(8) 0.0003(9)
C21 0.0191(11) 0.0376(14) 0.0231(11) 0.0044(10) 0.0084(9) 0.0004(10)
C22 0.0152(10) 0.0282(13) 0.0333(12) 0.0005(9) 0.0068(9) -0.0001(10)

loop_
_atom_type_symbol
_atom_type_description
_atom_type_scat_dispersion_real
_atom_type_scat_dispersion_imag
_atom_type_scat_source
C C 0.0033 0.0016 'International Tables Vol C Tables 4.2.6.8 and 6.1.1.4'
H H 0.0000 0.0000 'International Tables Vol C Tables 4.2.6.8 and 6.1.1.4'
O O 0.0106 0.0060 'International Tables Vol C Tables 4.2.6.8 and 6.1.1.4'

loop_
_geom_angle_atom_site_label_1
_geom_angle_atom_site_label_2
_geom_angle_atom_site_label_3
_geom_angle_site_symmetry_1
_geom_angle_site_symmetry_3
_geom_angle
_geom_angle_publ_flag
C6 C1 C2 . . 119.32(19) ?
C6 C1 C7 . . 118.64(19) ?
C2 C1 C7 . . 122.02(19) ?
C3 C2 C1 . . 119.9(2) ?
C3 C2 H2 . . 120.0 ?
C1 C2 H2 . . 120.0 ?
C2 C3 C4 . . 120.1(2) ?
C2 C3 H3 . . 119.9 ?
C4 C3 H3 . . 119.9 ?
O5 C4 C5 . . 124.50(19) ?
O5 C4 C3 . . 114.96(19) ?
C5 C4 C3 . . 120.54(19) ?
C6 C5 C4 . . 118.7(2) ?
C6 C5 H5 . . 120.7 ?
C4 C5 H5 . . 120.7 ?
C1 C6 C5 . . 121.39(19) ?
C1 C6 H6 . . 119.3 ?
C5 C6 H6 . . 119.3 ?
O1 C7 O2 . . 123.14(19) ?
O1 C7 C1 . . 125.5(2) ?
O2 C7 C1 . . 111.40(17) ?
C7 O2 C8 . . 119.08(16) ?
C9 C8 C13 . . 121.90(19) ?
C9 C8 O2 . . 121.9(2) ?
C13 C8 O2 . . 116.03(18) ?
C8 C9 C10 . . 118.5(2) ?
C8 C9 H9 . . 120.8 ?
C10 C9 H9 . . 120.8 ?
C9 C10 C11 . . 120.9(2) ?
C9 C10 H10 . . 119.6 ?
C11 C10 H10 . . 119.6 ?
C10 C11 C12 . . 119.38(19) ?
C10 C11 C14 . . 120.15(19) ?
C12 C11 C14 . . 120.46(19) ?
C13 C12 C11 . . 120.1(2) ?
C13 C12 H12 . . 119.9 ?
C11 C12 H12 . . 119.9 ?
C8 C13 C12 . . 119.24(19) ?
C8 C13 H13 . . 120.4 ?
C12 C13 H13 . . 120.4 ?
O3 C14 O4 . . 123.08(19) ?
O3 C14 C11 . . 119.19(19) ?
O4 C14 C11 . . 117.73(18) ?
C14 O3 H3O . . 109.5 ?
C14 O4 H4O . . 109.5 ?
C4 O5 C15 . . 119.13(17) ?
O5 C15 C16 . . 106.55(17) ?
O5 C15 H15A . . 110.4 ?
C16 C15 H15A . . 110.4 ?
O5 C15 H15B . . 110.4 ?
C16 C15 H15B . . 110.4 ?
H15A C15 H15B . . 108.6 ?
C15 C16 C17 . . 113.15(18) ?
C15 C16 H16A . . 108.9 ?
C17 C16 H16A . . 108.9 ?
C15 C16 H16B . . 108.9 ?
C17 C16 H16B . . 108.9 ?
H16A C16 H16B . . 107.8 ?
C16 C17 C18 . . 112.50(18) ?
C16 C17 H17A . . 109.1 ?
C18 C17 H17A . . 109.1 ?
C16 C17 H17B . . 109.1 ?
C18 C17 H17B . . 109.1 ?
H17A C17 H17B . . 107.8 ?
C19 C18 C17 . . 114.88(18) ?
C19 C18 H18A . . 108.5 ?
C17 C18 H18A . . 108.5 ?
C19 C18 H18B . . 108.5 ?
C17 C18 H18B . . 108.5 ?
H18A C18 H18B . . 107.5 ?
C20 C19 C18 . . 112.06(18) ?
C20 C19 H19A . . 109.2 ?
C18 C19 H19A . . 109.2 ?
C20 C19 H19B . . 109.2 ?
C18 C19 H19B . . 109.2 ?
H19A C19 H19B . . 107.9 ?
C21 C20 C19 . . 114.91(18) ?
C21 C20 H20A . . 108.5 ?
C19 C20 H20A . . 108.5 ?
C21 C20 H20B . . 108.5 ?
C19 C20 H20B . . 108.5 ?
H20A C20 H20B . . 107.5 ?
C20 C21 C22 . . 112.13(19) ?
C20 C21 H21A . . 109.2 ?
C22 C21 H21A . . 109.2 ?
C20 C21 H21B . . 109.2 ?
C22 C21 H21B . . 109.2 ?
H21A C21 H21B . . 107.9 ?
C21 C22 H22A . . 109.5 ?
C21 C22 H22B . . 109.5 ?
H22A C22 H22B . . 109.5 ?
C21 C22 H22C . . 109.5 ?
H22A C22 H22C . . 109.5 ?
H22B C22 H22C . . 109.5 ?

loop_
_geom_bond_atom_site_label_1
_geom_bond_atom_site_label_2
_geom_bond_site_symmetry_2
_geom_bond_distance
_geom_bond_publ_flag
C1 C6 . 1.387(3) ?
C1 C2 . 1.403(3) ?
C1 C7 . 1.482(3) ?
C2 C3 . 1.382(3) ?
C2 H2 . 0.9500 ?
C3 C4 . 1.396(3) ?
C3 H3 . 0.9500 ?
C4 O5 . 1.363(2) ?
C4 C5 . 1.396(3) ?
C5 C6 . 1.390(3) ?
C5 H5 . 0.9500 ?
C6 H6 . 0.9500 ?
C7 O1 . 1.205(3) ?
C7 O2 . 1.369(3) ?
O2 C8 . 1.404(2) ?
C8 C9 . 1.384(3) ?
C8 C13 . 1.385(3) ?
C9 C10 . 1.388(3) ?
C9 H9 . 0.9500 ?
C10 C11 . 1.397(3) ?
C10 H10 . 0.9500 ?
C11 C12 . 1.398(3) ?
C11 C14 . 1.486(3) ?
C12 C13 . 1.387(3) ?
C12 H12 . 0.9500 ?
C13 H13 . 0.9500 ?
C14 O3 . 1.261(3) ?
C14 O4 . 1.287(3) ?
O3 H3O . 0.8400 ?
O4 H4O . 0.8400 ?
O5 C15 . 1.434(3) ?
C15 C16 . 1.513(3) ?
C15 H15A . 0.9900 ?
C15 H15B . 0.9900 ?
C16 C17 . 1.520(3) ?
C16 H16A . 0.9900 ?
C16 H16B . 0.9900 ?
C17 C18 . 1.525(3) ?
C17 H17A . 0.9900 ?
C17 H17B . 0.9900 ?
C18 C19 . 1.525(3) ?
C18 H18A . 0.9900 ?
C18 H18B . 0.9900 ?
C19 C20 . 1.524(3) ?
C19 H19A . 0.9900 ?
C19 H19B . 0.9900 ?
C20 C21 . 1.520(3) ?
C20 H20A . 0.9900 ?
C20 H20B . 0.9900 ?
C21 C22 . 1.526(3) ?
C21 H21A . 0.9900 ?
C21 H21B . 0.9900 ?
C22 H22A . 0.9800 ?
C22 H22B . 0.9800 ?
C22 H22C . 0.9800 ?

loop_
_geom_hbond_atom_site_label_D
_geom_hbond_atom_site_label_H
_geom_hbond_atom_site_label_A
_geom_hbond_site_symmetry_A
_geom_hbond_distance_DH
_geom_hbond_distance_HA
_geom_hbond_distance_DA
_geom_hbond_angle_DHA
O3 H3O O4 3_766 0.84 1.85 2.659(3) 161.2
O4 H4O O3 3_766 0.84 1.83 2.659(3) 171.1

loop_
_geom_torsion_atom_site_label_1
_geom_torsion_atom_site_label_2
_geom_torsion_atom_site_label_3
_geom_torsion_atom_site_label_4
_geom_torsion_site_symmetry_1
_geom_torsion_site_symmetry_2
_geom_torsion_site_symmetry_3
_geom_torsion_site_symmetry_4
_geom_torsion
_geom_torsion_publ_flag
C6 C1 C2 C3 . . . . -0.6(3) ?
C7 C1 C2 C3 . . . . -178.8(2) ?
C1 C2 C3 C4 . . . . -0.3(4) ?
C2 C3 C4 O5 . . . . -179.2(2) ?
C2 C3 C4 C5 . . . . 0.5(4) ?
O5 C4 C5 C6 . . . . 179.9(2) ?
C3 C4 C5 C6 . . . . 0.2(3) ?
C2 C1 C6 C5 . . . . 1.4(3) ?
C7 C1 C6 C5 . . . . 179.6(2) ?
C4 C5 C6 C1 . . . . -1.2(3) ?
C6 C1 C7 O1 . . . . -7.8(4) ?
C2 C1 C7 O1 . . . . 170.4(2) ?
C6 C1 C7 O2 . . . . 172.24(19) ?
C2 C1 C7 O2 . . . . -9.6(3) ?
O1 C7 O2 C8 . . . . -0.1(3) ?
C1 C7 O2 C8 . . . . 179.84(18) ?
C7 O2 C8 C9 . . . . 56.4(3) ?
C7 O2 C8 C13 . . . . -128.0(2) ?
C13 C8 C9 C10 . . . . 1.4(3) ?
O2 C8 C9 C10 . . . . 176.7(2) ?
C8 C9 C10 C11 . . . . -0.8(3) ?
C9 C10 C11 C12 . . . . -0.2(3) ?
C9 C10 C11 C14 . . . . 178.9(2) ?
C10 C11 C12 C13 . . . . 0.8(3) ?
C14 C11 C12 C13 . . . . -178.3(2) ?
C9 C8 C13 C12 . . . . -0.8(3) ?
O2 C8 C13 C12 . . . . -176.44(19) ?
C11 C12 C13 C8 . . . . -0.3(3) ?
C10 C11 C14 O3 . . . . -0.8(3) ?
C12 C11 C14 O3 . . . . 178.3(2) ?
C10 C11 C14 O4 . . . . 179.5(2) ?
C12 C11 C14 O4 . . . . -1.4(3) ?
C5 C4 O5 C15 . . . . -3.2(3) ?
C3 C4 O5 C15 . . . . 176.5(2) ?
C4 O5 C15 C16 . . . . -178.78(19) ?
O5 C15 C16 C17 . . . . -178.28(18) ?
C15 C16 C17 C18 . . . . 179.72(19) ?
C16 C17 C18 C19 . . . . -176.7(2) ?
C17 C18 C19 C20 . . . . -179.4(2) ?
C18 C19 C20 C21 . . . . -175.8(2) ?
C19 C20 C21 C22 . . . . 179.5(2) ?
